data_7122090
loop_
_publ_author_name
'Ghiazza, Cl\'ement'
'Khrouz, Lhoussain'
'Monnereau, Cyrille'
'Billard, Thierry'
'Tlili, Anis'

_publ_section_title
;
 Visible-light promoted fluoroalkylselenolation: toward the reactivity of
 unsaturated compounds.
;
_journal_issue 71
_journal_name_full 'Chemical communications (Cambridge, England)'
_journal_page_first 9909
_journal_page_last 9912
_journal_paper_doi 10.1039/c8cc05256e
_journal_volume 54
_journal_year 2018
_chemical_absolute_configuration ad
_chemical_formula_moiety 'C13 H15 F3 O3 S Se'
_chemical_formula_sum 'C13 H15 F3 O3 S Se'
_chemical_formula_weight 387.28
_space_group_IT_number 33
_space_group_name_Hall 'P 2c -2n'
_space_group_name_H-M_alt 'P n a 21'
_symmetry_cell_setting orthorhombic
_symmetry_space_group_name_Hall 'P 2c -2n'
_symmetry_space_group_name_H-M 'P n a 21'
_atom_sites_solution_hydrogens difmap
_atom_sites_solution_primary direct
_audit_update_record
;
2018-06-05 deposited with the CCDC.
2018-08-06 downloaded from the CCDC.
;
_cell_angle_alpha 90
_cell_angle_beta 90
_cell_angle_gamma 90
_cell_formula_units_Z 4
_cell_length_a 23.290(3)
_cell_length_b 12.0766(17)
_cell_length_c 5.2849(7)
_cell_measurement_reflns_used 3972
_cell_measurement_temperature 150.01(10)
_cell_measurement_theta_max 27.7600
_cell_measurement_theta_min 3.8990
_cell_volume 1486.5(3)
_computing_cell_refinement 'CrysAlisPro 1.171.39.46 (Rigaku OD, 2018)'
_computing_data_collection 'CrysAlisPro 1.171.39.46 (Rigaku OD, 2018)'
_computing_data_reduction 'CrysAlisPro 1.171.39.46 (Rigaku OD, 2018)'
_computing_molecular_graphics 'CAMERON (Watkin et al., 1996)'
_computing_publication_material 'CRYSTALS (Betteridge et al., 2003)'
_computing_structure_refinement 'CRYSTALS (Betteridge et al., 2003)'
_computing_structure_solution 'SIR97 (Altomare et al., 1999)'
_diffrn_ambient_environment N~2~
_diffrn_ambient_temperature 150.01(10)
_diffrn_detector 'CCD plate'
_diffrn_detector_area_resol_mean 10.4685
_diffrn_detector_type Atlas
_diffrn_measured_fraction_theta_full 0.998
_diffrn_measured_fraction_theta_max 0.928
_diffrn_measurement_device 'four-circle diffractometer'
_diffrn_measurement_device_type 'Xcalibur, Atlas, Gemini ultra'
_diffrn_measurement_method \w
_diffrn_radiation_monochromator graphite
_diffrn_radiation_probe x-ray
_diffrn_radiation_type 'Mo K\a'
_diffrn_radiation_wavelength 0.71073
_diffrn_reflns_av_R_equivalents 0.064
_diffrn_reflns_limit_h_max 31
_diffrn_reflns_limit_h_min -29
_diffrn_reflns_limit_k_max 16
_diffrn_reflns_limit_k_min -16
_diffrn_reflns_limit_l_max 7
_diffrn_reflns_limit_l_min -6
_diffrn_reflns_number 12843
_diffrn_reflns_theta_full 26.996
_diffrn_reflns_theta_max 29.520
_diffrn_reflns_theta_min 3.119
_diffrn_source 'fine-focus sealed X-ray tube'
_diffrn_source_type 'Enhance (Mo) X-ray Source'
_diffrn_standards_number 0
_exptl_absorpt_coefficient_mu 2.705
_exptl_absorpt_correction_T_max 0.765
_exptl_absorpt_correction_T_min 0.629
_exptl_absorpt_correction_type analytical
_exptl_absorpt_process_details
;
CrysAlisPro 1.171.39.46 (Rigaku Oxford Diffraction, 2018)
Analytical numeric absorption correction using a multifaceted crystal
            model based on expressions derived by R.C. Clark & J.S. Reid.
(Clark, R. C. & Reid, J. S. (1995). Acta Cryst. A51, 887-897)
Empirical absorption correction using spherical harmonics,
 implemented in SCALE3 ABSPACK scaling algorithm.
;
_exptl_crystal_colour colorless
_exptl_crystal_density_diffrn 1.730
_exptl_crystal_density_method 'not measured'
_exptl_crystal_description needle
_exptl_crystal_F_000 776
_exptl_crystal_size_max 0.442
_exptl_crystal_size_mid 0.112
_exptl_crystal_size_min 0.108
_refine_diff_density_max 1.33
_refine_diff_density_min -1.43
_refine_ls_abs_structure_details
; 
 Parsons, Flack & Wagner (2013), 
 1347 Friedel Pairs 
;
_refine_ls_abs_structure_Flack -0.052(7)
_refine_ls_extinction_method None
_refine_ls_goodness_of_fit_ref 0.9689
_refine_ls_hydrogen_treatment constr
_refine_ls_matrix_type full
_refine_ls_number_parameters 190
_refine_ls_number_reflns 3556
_refine_ls_number_restraints 1
_refine_ls_R_factor_all 0.0738
_refine_ls_R_factor_gt 0.0598
_refine_ls_shift/su_max 0.0011027
_refine_ls_shift/su_mean 0.0000479
_refine_ls_structure_factor_coef Fsqd
_refine_ls_weighting_details
;
 Method, part 1, Chebychev polynomial, (Watkin, 1994, Prince, 1982) 
 [weight] = 1.0/[A~0~*T~0~(x)+A~1~*T~1~(x) ... +A~n-1~]*T~n-1~(x)] 
 where A~i~ are the Chebychev coefficients listed below and x= Fcalc/Fmax 
 Method = Robust Weighting (Prince, 1982) 
 W = [weight] * [1-(deltaF/6*sigmaF)^2^]^2^ 
 A~i~ are: 
 0.170E+04 0.247E+04 0.135E+04 451. 
;
_refine_ls_weighting_scheme calc
_refine_ls_wR_factor_all 0.1360
_refine_ls_wR_factor_gt 0.1211
_refine_ls_wR_factor_ref 0.1360
_reflns_limit_h_max 31
_reflns_limit_h_min 0
_reflns_limit_k_max 16
_reflns_limit_k_min 0
_reflns_limit_l_max 7
_reflns_limit_l_min -6
_reflns_number_gt 2993
_reflns_number_total 3562
_reflns_threshold_expression I>2.0\s(I)
_oxford_diffrn_Wilson_B_factor 2.53
_oxford_diffrn_Wilson_scale 0.06
_oxford_refine_ls_r_factor_ref 0.0738
_oxford_refine_ls_scale 4.06(7)
_oxford_reflns_number_all 3556
_cod_data_source_file c8cc05256e2.cif
_cod_data_source_block I
_cod_depositor_comments 'Adding full bibliography for 7122090--7122092.cif.'
_cod_original_sg_symbol_H-M 'P n a 21 '
_cod_database_code 7122090
_oxdiff_exptl_absorpt_empirical_full_min 0.714
_oxdiff_exptl_absorpt_empirical_full_max 1.913
_oxdiff_exptl_absorpt_empirical_details
;
Empirical correction (ABSPACK) includes:
- Absorption correction using spherical harmonics
- Frame scaling
;
_oxford_refine_reflns_threshold_expression_ref I>-10.0\s(I)
_oxford_hooft_y -0.050(9)
_oxford_bijvoet_difference -0.052(7)
_oxford_refined_flack_x -0.01(2)

loop_
_symmetry_equiv_pos_as_xyz
x,y,z
-x+1/2,y+1/2,z+1/2
x+1/2,-y+1/2,z
-x,-y,z+1/2

loop_
_atom_site_label
_atom_site_type_symbol
_atom_site_fract_x
_atom_site_fract_y
_atom_site_fract_z
_atom_site_U_iso_or_equiv
_atom_site_occupancy
_atom_site_adp_type
_atom_site_refinement_flags_posn
Se1 Se 0.65150(3) 0.54610(6) 0.5000(3) 0.0304 1.0000 Uani .
C2 C 0.7099(3) 0.5666(6) 0.7746(13) 0.0246 1.0000 Uani .
O3 O 0.6894(2) 0.6316(4) 0.9761(12) 0.0305 1.0000 Uani .
C4 C 0.6829(4) 0.7492(6) 0.9125(15) 0.0366 1.0000 Uani .
C5 C 0.7396(4) 0.7982(6) 0.8316(16) 0.0360 1.0000 Uani .
C6 C 0.7643(3) 0.7352(6) 0.6091(14) 0.0305 1.0000 Uani .
C7 C 0.7651(3) 0.6079(5) 0.6543(13) 0.0234 1.0000 Uani .
S8 S 0.82387(8) 0.56488(15) 0.8593(4) 0.0272 1.0000 Uani .
O9 O 0.8223(2) 0.4437(4) 0.8640(12) 0.0384 1.0000 Uani .
O10 O 0.8202(3) 0.6227(5) 1.0947(9) 0.0352 1.0000 Uani .
C11 C 0.8876(3) 0.6061(6) 0.7030(15) 0.0279 1.0000 Uani .
C12 C 0.9071(3) 0.5462(6) 0.496(2) 0.0281 1.0000 Uani .
C13 C 0.9569(3) 0.5784(6) 0.3801(16) 0.0327 1.0000 Uani .
C14 C 0.9872(3) 0.6746(6) 0.4572(16) 0.0307 1.0000 Uani .
C15 C 0.9665(4) 0.7314(6) 0.6632(16) 0.0353 1.0000 Uani .
C16 C 0.9164(3) 0.7002(6) 0.7868(15) 0.0332 1.0000 Uani .
H161 H 0.9020 0.7411 0.9228 0.0399 1.0000 Uiso R
H151 H 0.9869 0.7916 0.7222 0.0420 1.0000 Uiso R
C17 C 1.0411(3) 0.7091(8) 0.3217(18) 0.0431 1.0000 Uani .
H171 H 1.0461 0.7873 0.3390 0.0661 1.0000 Uiso R
H172 H 1.0740 0.6723 0.3940 0.0661 1.0000 Uiso R
H173 H 1.0388 0.6911 0.1436 0.0660 1.0000 Uiso R
H131 H 0.9709 0.5372 0.2455 0.0391 1.0000 Uiso R
H71 H 0.7701 0.5700 0.4909 0.0278 1.0000 Uiso R
H62 H 0.8033 0.7597 0.5813 0.0358 1.0000 Uiso R
H61 H 0.7408 0.7507 0.4616 0.0356 1.0000 Uiso R
H52 H 0.7665 0.7947 0.9713 0.0426 1.0000 Uiso R
H51 H 0.7339 0.8747 0.7823 0.0430 1.0000 Uiso R
H42 H 0.6689 0.7876 1.0627 0.0440 1.0000 Uiso R
H41 H 0.6552 0.7566 0.7764 0.0437 1.0000 Uiso R
H21 H 0.7180 0.4926 0.8435 0.0302 1.0000 Uiso R
C18 C 0.5944(3) 0.4833(8) 0.7208(18) 0.0408 1.0000 Uani .
F19 F 0.5709(2) 0.5566(5) 0.8833(11) 0.0580 1.0000 Uani .
F20 F 0.5509(2) 0.4425(5) 0.5876(11) 0.0573 1.0000 Uani .
F21 F 0.6151(3) 0.4007(5) 0.8665(13) 0.0724 1.0000 Uani .
H121 H 0.8864 0.4857 0.4380 0.0343 1.0000 Uiso R

loop_
_atom_site_aniso_label
_atom_site_aniso_U_11
_atom_site_aniso_U_22
_atom_site_aniso_U_33
_atom_site_aniso_U_23
_atom_site_aniso_U_13
_atom_site_aniso_U_12
Se1 0.0324(3) 0.0263(3) 0.0324(3) -0.0011(4) -0.0013(4) 0.0008(3)
C2 0.032(4) 0.023(3) 0.019(3) 0.000(3) -0.002(3) 0.002(3)
O3 0.040(3) 0.028(2) 0.024(3) -0.003(2) 0.005(3) 0.000(2)
C4 0.046(5) 0.025(3) 0.039(5) -0.009(3) -0.003(3) 0.008(3)
C5 0.043(4) 0.022(3) 0.044(5) -0.002(3) -0.008(4) 0.001(3)
C6 0.037(4) 0.019(3) 0.035(4) 0.011(3) 0.001(3) 0.000(3)
C7 0.035(4) 0.021(3) 0.014(3) 0.000(3) 0.000(3) -0.001(3)
S8 0.0289(9) 0.0253(8) 0.0274(9) 0.0033(8) 0.0010(8) 0.0014(7)
O9 0.041(3) 0.016(2) 0.058(4) 0.008(3) -0.000(3) 0.001(2)
O10 0.045(3) 0.042(3) 0.019(3) 0.006(2) 0.003(2) 0.004(3)
C11 0.026(3) 0.023(3) 0.035(4) 0.000(3) 0.004(3) 0.000(3)
C12 0.030(3) 0.021(3) 0.032(3) -0.010(3) -0.004(5) 0.001(3)
C13 0.035(4) 0.023(3) 0.040(4) -0.008(3) 0.000(4) 0.002(3)
C14 0.024(3) 0.026(3) 0.042(5) 0.005(3) -0.003(3) -0.005(3)
C15 0.043(4) 0.022(3) 0.042(4) -0.005(3) -0.002(4) -0.007(3)
C16 0.035(4) 0.025(4) 0.040(5) -0.006(3) 0.004(3) -0.001(3)
C17 0.033(4) 0.039(4) 0.057(6) 0.003(4) 0.003(4) -0.000(4)
C18 0.025(4) 0.043(5) 0.054(6) 0.007(4) 0.008(4) -0.003(3)
F19 0.047(3) 0.072(4) 0.055(3) -0.015(3) 0.018(3) -0.007(3)
F20 0.043(3) 0.055(3) 0.074(4) -0.005(3) -0.009(3) -0.018(3)
F21 0.060(4) 0.062(4) 0.095(5) 0.051(4) -0.006(4) -0.011(3)

loop_
_atom_type_symbol
_atom_type_scat_dispersion_real
_atom_type_scat_dispersion_imag
_atom_type_scat_Cromer_Mann_a1
_atom_type_scat_Cromer_Mann_b1
_atom_type_scat_Cromer_Mann_a2
_atom_type_scat_Cromer_Mann_b2
_atom_type_scat_Cromer_Mann_a3
_atom_type_scat_Cromer_Mann_b3
_atom_type_scat_Cromer_Mann_a4
_atom_type_scat_Cromer_Mann_b4
_atom_type_scat_Cromer_Mann_c
_atom_type_scat_source
C 0.0033 0.0016 2.3100 20.8439 1.0200 10.2075 1.5886 0.5687 0.8650 51.6512 0.2156 'International Tables Vol C 4.2.6.8 and 6.1.1.4'
H 0.0000 0.0000 0.4930 10.5109 0.3229 26.1257 0.1402 3.1424 0.0408 57.7998 0.0030 'International Tables Vol C 4.2.6.8 and 6.1.1.4'
O 0.0106 0.0060 3.0485 13.2771 2.2868 5.7011 1.5463 0.3239 0.8670 32.9089 0.2508 'International Tables Vol C 4.2.6.8 and 6.1.1.4'
F 0.0171 0.0103 3.5392 10.2825 2.6412 4.2944 1.5170 0.2615 1.0243 26.1476 0.2776 'International Tables Vol C 4.2.6.8 and 6.1.1.4'
S 0.1246 0.1234 6.9053 1.4679 5.2034 22.2151 1.4379 0.2536 1.5863 56.1720 0.8669 'International Tables Vol C 4.2.6.8 and 6.1.1.4'
Se -0.0929 2.2259 17.0006 2.4098 5.8196 0.2726 3.9731 15.2372 4.3543 43.8163 2.8409 'International Tables Vol C 4.2.6.8 and 6.1.1.4'

loop_
_geom_angle_atom_site_label_1
_geom_angle_atom_site_label_2
_geom_angle_atom_site_label_3
_geom_angle
_geom_angle_publ_flag
C2 Se1 C18 94.5(4) yes
Se1 C2 O3 112.8(5) yes
Se1 C2 C7 108.2(5) yes
O3 C2 C7 114.9(6) yes
Se1 C2 H21 106.6 no
O3 C2 H21 107.0 no
C7 C2 H21 107.0 no
C2 O3 C4 113.7(6) yes
O3 C4 C5 110.7(6) yes
O3 C4 H42 108.0 no
C5 C4 H42 109.6 no
O3 C4 H41 109.1 no
C5 C4 H41 109.6 no
H42 C4 H41 109.8 no
C4 C5 C6 110.9(6) yes
C4 C5 H52 109.5 no
C6 C5 H52 108.9 no
C4 C5 H51 109.2 no
C6 C5 H51 108.8 no
H52 C5 H51 109.5 no
C5 C6 C7 112.4(6) yes
C5 C6 H62 108.7 no
C7 C6 H62 108.4 no
C5 C6 H61 108.1 no
C7 C6 H61 108.7 no
H62 C6 H61 110.4 no
C6 C7 C2 112.3(6) yes
C6 C7 S8 112.4(5) yes
C2 C7 S8 107.1(5) yes
C6 C7 H71 109.0 no
C2 C7 H71 108.4 no
S8 C7 H71 107.4 no
C7 S8 O9 106.0(3) yes
C7 S8 O10 109.4(3) yes
O9 S8 O10 118.2(4) yes
C7 S8 C11 105.8(4) yes
O9 S8 C11 108.1(3) yes
O10 S8 C11 108.6(4) yes
S8 C11 C12 119.7(6) yes
S8 C11 C16 119.1(6) yes
C12 C11 C16 121.2(7) yes
C11 C12 C13 118.9(7) yes
C11 C12 H121 120.1 no
C13 C12 H121 121.0 no
C12 C13 C14 121.7(7) yes
C12 C13 H131 119.4 no
C14 C13 H131 118.9 no
C13 C14 C15 117.4(7) yes
C13 C14 C17 120.3(8) yes
C15 C14 C17 122.2(7) yes
C14 C15 C16 122.2(7) yes
C14 C15 H151 118.6 no
C16 C15 H151 119.2 no
C11 C16 C15 118.5(7) yes
C11 C16 H161 120.2 no
C15 C16 H161 121.4 no
C14 C17 H171 109.3 no
C14 C17 H172 110.4 no
H171 C17 H172 108.6 no
C14 C17 H173 110.8 no
H171 C17 H173 108.8 no
H172 C17 H173 108.9 no
Se1 C18 F19 114.0(6) yes
Se1 C18 F20 110.6(6) yes
F19 C18 F20 105.8(7) yes
Se1 C18 F21 112.9(6) yes
F19 C18 F21 105.5(8) yes
F20 C18 F21 107.5(7) yes

loop_
_geom_bond_atom_site_label_1
_geom_bond_atom_site_label_2
_geom_bond_distance
_geom_bond_publ_flag
Se1 C2 2.004(7) yes
Se1 C18 1.926(8) yes
C2 O3 1.406(9) yes
C2 C7 1.518(10) yes
C2 H21 0.984 no
O3 C4 1.468(9) yes
C4 C5 1.509(11) yes
C4 H42 0.975 no
C4 H41 0.971 no
C5 C6 1.514(11) yes
C5 H52 0.969 no
C5 H51 0.970 no
C6 C7 1.555(9) yes
C6 H62 0.966 no
C6 H61 0.971 no
C7 S8 1.822(8) yes
C7 H71 0.985 no
S8 O9 1.464(5) yes
S8 O10 1.430(5) yes
S8 C11 1.770(8) yes
C11 C12 1.388(12) yes
C11 C16 1.392(10) yes
C12 C13 1.367(11) yes
C12 H121 0.928 no
C13 C14 1.420(10) yes
C13 H131 0.928 no
C14 C15 1.374(12) yes
C14 C17 1.503(10) yes
C15 C16 1.388(11) yes
C15 H151 0.924 no
C16 H161 0.934 no
C17 H171 0.956 no
C17 H172 0.965 no
C17 H173 0.967 no
C18 F19 1.349(11) yes
C18 F20 1.328(10) yes
C18 F21 1.349(11) yes

loop_
_geom_hbond_atom_site_label_D
_geom_hbond_atom_site_label_H
_geom_hbond_atom_site_label_A
_geom_hbond_site_symmetry_A
_geom_hbond_angle_DHA
_geom_hbond_distance_DH
_geom_hbond_distance_HA
_geom_hbond_distance_DA
_geom_hbond_publ_flag
C7 H71 O10 1_554 133 0.99 2.48 3.229(11) yes
C5 H52 O10 . 124 0.97 2.51 3.154(11) yes
C4 H42 O9 2_655 149 0.97 2.48 3.351(11) yes
